data_7059077
loop_
_publ_author_name
'I., Mantasha'
'Shahid, M.'
'Kumar, Manjeet'
'Ansari, Azaj'
'Akhtar, Muhammad Nadeem'
'AlDamen, Murad A.'
'Song, You'
'Ahmad, Musheer'
'Khan, Ishaat M.'

_publ_section_title
;
 Exploring solvent dependent catecholase activity in transition metal
 complexes: an experimental and theoretical approach
;
_journal_issue 4
_journal_name_full 'New Journal of Chemistry'
_journal_page_first 1371
_journal_page_last 1388
_journal_paper_doi 10.1039/C9NJ04374H
_journal_volume 44
_journal_year 2020
_chemical_formula_sum 'C19 H17 Cl2 Mn N3 O2'
_chemical_formula_weight 445.19
_space_group_crystal_system monoclinic
_space_group_IT_number 14
_space_group_name_Hall '-P 2yn'
_space_group_name_H-M_alt 'P 1 21/n 1'
_atom_sites_solution_hydrogens mixed
_audit_creation_method SHELXL-2016/6
_audit_update_record
;
2018-05-09 deposited with the CCDC.	2019-11-20 downloaded from the CCDC.
;
_cell_angle_alpha 90
_cell_angle_beta 102.824(7)
_cell_angle_gamma 90
_cell_formula_units_Z 4
_cell_length_a 11.345(3)
_cell_length_b 13.870(4)
_cell_length_c 12.108(3)
_cell_measurement_reflns_used 999
_cell_measurement_temperature 296(2)
_cell_measurement_theta_max 26.00
_cell_measurement_theta_min 2.18
_cell_volume 1857.7(9)
_computing_cell_refinement 'SAINT 6.45 ( Bruker, 2003)'
_computing_data_collection 'SMART 5.628 (Bruker, 2003)'
_computing_data_reduction 'SAINT 6.45 ( Bruker, 2003)'
_computing_molecular_graphics 'DIAMOND 2.1e'
_computing_publication_material SHELXL
_computing_structure_refinement 'SHELXL-2016/6 (Sheldrick, 2016)'
_computing_structure_solution SIR-97
_diffrn_ambient_temperature 296(2)
_diffrn_measured_fraction_theta_full 0.998
_diffrn_measured_fraction_theta_max 0.998
_diffrn_measurement_device_type 'BRUKER SMART APEX'
_diffrn_measurement_method /w-scans
_diffrn_radiation_monochromator graphite
_diffrn_radiation_source 'fine-focus sealed tube'
_diffrn_radiation_type MoK\a
_diffrn_radiation_wavelength 0.71073
_diffrn_reflns_av_R_equivalents 0.0406
_diffrn_reflns_av_unetI/netI 0.0272
_diffrn_reflns_Laue_measured_fraction_full 0.998
_diffrn_reflns_Laue_measured_fraction_max 0.998
_diffrn_reflns_limit_h_max 13
_diffrn_reflns_limit_h_min -13
_diffrn_reflns_limit_k_max 16
_diffrn_reflns_limit_k_min -16
_diffrn_reflns_limit_l_max 14
_diffrn_reflns_limit_l_min -14
_diffrn_reflns_number 20988
_diffrn_reflns_point_group_measured_fraction_full 0.998
_diffrn_reflns_point_group_measured_fraction_max 0.998
_diffrn_reflns_theta_full 25.047
_diffrn_reflns_theta_max 25.047
_diffrn_reflns_theta_min 2.667
_exptl_absorpt_coefficient_mu 1.018
_exptl_absorpt_correction_type multi-scan
_exptl_absorpt_process_details Sadabs
_exptl_crystal_colour Colourless
_exptl_crystal_density_diffrn 1.592
_exptl_crystal_description Block
_exptl_crystal_F_000 908
_exptl_crystal_size_max 0.300
_exptl_crystal_size_mid 0.200
_exptl_crystal_size_min 0.160
_exptl_transmission_factor_max 0.850
_exptl_transmission_factor_min 0.783
_refine_diff_density_max 0.256
_refine_diff_density_min -0.241
_refine_diff_density_rms 0.053
_refine_ls_extinction_method none
_refine_ls_goodness_of_fit_ref 1.051
_refine_ls_hydrogen_treatment mixed
_refine_ls_matrix_type full
_refine_ls_number_parameters 250
_refine_ls_number_reflns 3291
_refine_ls_number_restraints 0
_refine_ls_restrained_S_all 1.051
_refine_ls_R_factor_all 0.0458
_refine_ls_R_factor_gt 0.0324
_refine_ls_shift/su_max 0.001
_refine_ls_shift/su_mean 0.000
_refine_ls_structure_factor_coef Fsqd
_refine_ls_weighting_details 'w=1/[\s^2^(Fo^2^)+(0.0354P)^2^+1.0679P] where P=(Fo^2^+2Fc^2^)/3'
_refine_ls_weighting_scheme calc
_refine_ls_wR_factor_gt 0.0737
_refine_ls_wR_factor_ref 0.0796
_reflns_Friedel_coverage 0.000
_reflns_number_gt 2711
_reflns_number_total 3291
_reflns_threshold_expression 'I > 2\s(I)'
_cod_data_source_file c9nj04374h2.cif
_cod_data_source_block Complex2
_cod_depositor_comments
;
The following automatic conversions were performed:

data item '_exptl_absorpt_correction_type' value 'Multi-Scan' was
changed to 'multi-scan' in accordance with the
/home/data/users/saulius/crontab/automatic-downloads/rss-feeds/RSC/lib/dictionaries/cif_core.dic
dictionary named 'cif_core.dic' version 2.4.2 last updated on
2011-04-26.

Automatic conversion script
Id: cif_fix_values 6909 2019-04-08 15:41:33Z antanas 

 Adding full bibliography for 7059074--7059077.cif.

 Adding full bibliography for 7059074--7059077.cif.
;
_cod_original_cell_volume 1857.8(8)
_cod_original_sg_symbol_H-M 'P 21/n'
_cod_database_code 7059077
_shelx_shelxl_version_number 2016/6
_shelx_space_group_comment
;
The symmetry employed for this shelxl refinement is uniquely defined
by the following loop, which should always be used as a source of
symmetry information in preference to the above space-group names.
They are only intended as comments.
;
_shelx_estimated_absorpt_t_min 0.750
_shelx_estimated_absorpt_t_max 0.854

loop_
_space_group_symop_operation_xyz
'x, y, z'
'-x+1/2, y+1/2, -z+1/2'
'-x, -y, -z'
'x-1/2, -y-1/2, z-1/2'

loop_
_atom_site_label
_atom_site_type_symbol
_atom_site_fract_x
_atom_site_fract_y
_atom_site_fract_z
_atom_site_U_iso_or_equiv
_atom_site_adp_type
_atom_site_occupancy
_atom_site_site_symmetry_order
_atom_site_calc_flag
_atom_site_refinement_flags_posn
_atom_site_refinement_flags_adp
Mn1 Mn 0.32169(3) 0.73892(2) 0.70051(3) 0.02835(12) Uani 1 1 d . .
Cl1 Cl 0.38703(6) 0.86300(5) 0.84044(6) 0.04403(18) Uani 1 1 d . .
Cl2 Cl 0.66583(6) 0.60103(6) 0.89781(6) 0.0574(2) Uani 1 1 d . .
O1 O 0.14808(15) 0.81092(13) 0.61950(15) 0.0381(4) Uani 1 1 d . .
N3 N 0.17165(17) 0.66398(13) 0.75635(15) 0.0277(4) Uani 1 1 d . .
O2 O 0.39766(17) 0.61756(15) 0.80945(18) 0.0511(5) Uani 1 1 d . .
N1 N 0.28867(17) 0.63967(14) 0.54463(16) 0.0311(4) Uani 1 1 d . .
N2 N 0.48460(17) 0.75017(13) 0.62468(16) 0.0310(5) Uani 1 1 d . .
C12 C 0.3828(2) 0.63233(16) 0.49286(18) 0.0261(5) Uani 1 1 d . .
C11 C 0.4880(2) 0.69020(16) 0.53697(18) 0.0257(5) Uani 1 1 d . .
C7 C 0.5895(2) 0.68191(16) 0.48896(19) 0.0296(5) Uani 1 1 d . .
C4 C 0.3819(2) 0.57051(16) 0.40134(19) 0.0301(5) Uani 1 1 d . .
C14 C 0.0582(2) 0.69640(17) 0.72276(19) 0.0306(5) Uani 1 1 d . .
C18 C 0.1971(2) 0.59307(17) 0.8325(2) 0.0341(6) Uani 1 1 d . .
C5 C 0.4871(2) 0.56425(18) 0.3548(2) 0.0368(6) Uani 1 1 d . .
H5 H 0.486776 0.522972 0.294244 0.044 Uiso 1 1 calc R U
C6 C 0.5863(2) 0.61675(17) 0.3969(2) 0.0359(6) Uani 1 1 d . .
H6 H 0.653878 0.610637 0.365729 0.043 Uiso 1 1 calc R U
C8 C 0.6899(2) 0.73980(18) 0.5351(2) 0.0384(6) Uani 1 1 d . .
H8 H 0.759186 0.736670 0.506145 0.046 Uiso 1 1 calc R U
C1 C 0.1924(2) 0.58543(18) 0.5054(2) 0.0377(6) Uani 1 1 d . .
H1A H 0.127864 0.589134 0.541006 0.045 Uiso 1 1 calc R U
C3 C 0.2771(2) 0.51562(18) 0.3620(2) 0.0368(6) Uani 1 1 d . .
H3 H 0.272228 0.474216 0.300745 0.044 Uiso 1 1 calc R U
C13 C 0.0366(2) 0.77046(18) 0.6306(2) 0.0368(6) Uani 1 1 d . .
H13A H -0.003517 0.740820 0.559629 0.044 Uiso 1 1 calc R U
H13B H -0.015575 0.820847 0.648304 0.044 Uiso 1 1 calc R U
C2 C 0.1830(2) 0.52321(19) 0.4138(2) 0.0402(6) Uani 1 1 d . .
H2A H 0.113044 0.487248 0.388350 0.048 Uiso 1 1 calc R U
C9 C 0.6853(2) 0.8004(2) 0.6221(2) 0.0435(7) Uani 1 1 d . .
H9 H 0.750868 0.839722 0.652563 0.052 Uiso 1 1 calc R U
C10 C 0.5814(2) 0.80322(19) 0.6654(2) 0.0391(6) Uani 1 1 d . .
H10 H 0.579939 0.844338 0.725721 0.047 Uiso 1 1 calc R U
C15 C -0.0334(2) 0.66047(19) 0.7702(2) 0.0410(6) Uani 1 1 d . .
H15 H -0.111341 0.685264 0.749176 0.049 Uiso 1 1 calc R U
C16 C -0.0071(2) 0.5876(2) 0.8486(2) 0.0472(7) Uani 1 1 d . .
H16 H -0.067603 0.562476 0.880898 0.057 Uiso 1 1 calc R U
C17 C 0.1083(3) 0.55203(19) 0.8793(2) 0.0448(7) Uani 1 1 d . .
H17 H 0.126479 0.501329 0.930539 0.054 Uiso 1 1 calc R U
C19 C 0.3259(2) 0.5597(2) 0.8632(3) 0.0484(7) Uani 1 1 d . .
H19A H 0.355659 0.563269 0.944641 0.058 Uiso 1 1 calc R U
H19B H 0.330696 0.493122 0.840160 0.058 Uiso 1 1 calc R U
H1 H 0.144(3) 0.833(2) 0.559(3) 0.073 Uiso 1 1 d . U
H2 H 0.466(3) 0.614(2) 0.836(3) 0.073 Uiso 1 1 d . U

loop_
_atom_site_aniso_label
_atom_site_aniso_U_11
_atom_site_aniso_U_22
_atom_site_aniso_U_33
_atom_site_aniso_U_23
_atom_site_aniso_U_13
_atom_site_aniso_U_12
Mn1 0.0253(2) 0.0330(2) 0.0293(2) -0.00294(16) 0.01171(15) -0.00205(15)
Cl1 0.0361(4) 0.0535(4) 0.0457(4) -0.0192(3) 0.0158(3) -0.0086(3)
Cl2 0.0408(4) 0.0950(6) 0.0364(4) -0.0086(4) 0.0085(3) 0.0144(4)
O1 0.0352(10) 0.0432(10) 0.0356(10) 0.0090(8) 0.0068(8) 0.0004(8)
N3 0.0289(11) 0.0310(10) 0.0248(10) -0.0027(9) 0.0092(8) -0.0023(8)
O2 0.0295(10) 0.0563(12) 0.0668(14) 0.0230(10) 0.0091(10) 0.0046(9)
N1 0.0277(11) 0.0363(11) 0.0306(11) -0.0063(9) 0.0092(9) -0.0012(9)
N2 0.0277(11) 0.0362(11) 0.0307(11) -0.0043(9) 0.0099(9) -0.0032(9)
C12 0.0282(12) 0.0288(12) 0.0227(12) 0.0028(10) 0.0085(10) 0.0051(9)
C11 0.0287(12) 0.0272(12) 0.0224(12) 0.0039(9) 0.0078(10) 0.0046(9)
C7 0.0297(13) 0.0323(13) 0.0294(13) 0.0078(10) 0.0120(10) 0.0064(10)
C4 0.0363(13) 0.0294(13) 0.0254(12) 0.0032(10) 0.0086(10) 0.0041(10)
C14 0.0300(13) 0.0362(13) 0.0262(13) -0.0104(10) 0.0073(10) -0.0055(10)
C18 0.0397(14) 0.0321(13) 0.0322(13) -0.0039(11) 0.0118(11) -0.0044(11)
C5 0.0485(16) 0.0374(14) 0.0290(13) -0.0020(11) 0.0178(12) 0.0070(12)
C6 0.0376(14) 0.0417(14) 0.0346(14) 0.0062(12) 0.0212(11) 0.0092(12)
C8 0.0286(14) 0.0490(15) 0.0420(15) 0.0070(13) 0.0176(11) 0.0027(11)
C1 0.0284(13) 0.0455(15) 0.0413(15) -0.0104(12) 0.0123(11) -0.0045(11)
C3 0.0459(15) 0.0356(14) 0.0283(13) -0.0068(11) 0.0068(11) 0.0018(11)
C13 0.0301(13) 0.0457(15) 0.0345(14) -0.0028(12) 0.0072(11) 0.0027(11)
C2 0.0355(15) 0.0458(15) 0.0367(15) -0.0117(12) 0.0027(12) -0.0075(12)
C9 0.0287(14) 0.0544(16) 0.0483(17) -0.0039(14) 0.0103(12) -0.0089(12)
C10 0.0343(14) 0.0468(15) 0.0379(15) -0.0084(12) 0.0113(12) -0.0076(12)
C15 0.0300(14) 0.0532(17) 0.0419(15) -0.0108(13) 0.0124(11) -0.0078(12)
C16 0.0429(17) 0.0604(18) 0.0439(16) -0.0053(14) 0.0218(13) -0.0230(14)
C17 0.0560(18) 0.0423(15) 0.0389(15) 0.0042(12) 0.0166(13) -0.0124(13)
C19 0.0481(17) 0.0437(16) 0.0549(18) 0.0152(14) 0.0145(14) 0.0060(13)

loop_
_atom_type_symbol
_atom_type_description
_atom_type_scat_dispersion_real
_atom_type_scat_dispersion_imag
_atom_type_scat_source
C C 0.0033 0.0016 'International Tables Vol C Tables 4.2.6.8 and 6.1.1.4'
H H 0.0000 0.0000 'International Tables Vol C Tables 4.2.6.8 and 6.1.1.4'
N N 0.0061 0.0033 'International Tables Vol C Tables 4.2.6.8 and 6.1.1.4'
O O 0.0106 0.0060 'International Tables Vol C Tables 4.2.6.8 and 6.1.1.4'
Cl Cl 0.1484 0.1585 'International Tables Vol C Tables 4.2.6.8 and 6.1.1.4'
Mn Mn 0.3368 0.7283 'International Tables Vol C Tables 4.2.6.8 and 6.1.1.4'

loop_
_geom_angle_atom_site_label_1
_geom_angle_atom_site_label_2
_geom_angle_atom_site_label_3
_geom_angle
O2 Mn1 N3 71.55(7)
O2 Mn1 O1 142.97(7)
N3 Mn1 O1 71.48(7)
O2 Mn1 N2 92.87(7)
N3 Mn1 N2 155.82(7)
O1 Mn1 N2 121.04(7)
O2 Mn1 N1 90.28(8)
N3 Mn1 N1 88.48(7)
O1 Mn1 N1 86.56(7)
N2 Mn1 N1 72.82(7)
O2 Mn1 Cl1 96.12(7)
N3 Mn1 Cl1 104.86(5)
O1 Mn1 Cl1 95.34(5)
N2 Mn1 Cl1 94.88(5)
N1 Mn1 Cl1 166.45(5)
C13 O1 Mn1 120.02(14)
C13 O1 H1 112(3)
Mn1 O1 H1 117(3)
C18 N3 C14 120.2(2)
C18 N3 Mn1 119.46(15)
C14 N3 Mn1 120.00(15)
C19 O2 Mn1 121.82(15)
C19 O2 H2 114(3)
Mn1 O2 H2 121(3)
C1 N1 C12 117.6(2)
C1 N1 Mn1 127.28(16)
C12 N1 Mn1 115.00(14)
C10 N2 C11 117.9(2)
C10 N2 Mn1 125.25(16)
C11 N2 Mn1 116.54(14)
N1 C12 C4 122.9(2)
N1 C12 C11 117.36(19)
C4 C12 C11 119.7(2)
N2 C11 C7 122.8(2)
N2 C11 C12 117.87(19)
C7 C11 C12 119.3(2)
C8 C7 C11 117.1(2)
C8 C7 C6 123.4(2)
C11 C7 C6 119.5(2)
C12 C4 C3 117.3(2)
C12 C4 C5 119.2(2)
C3 C4 C5 123.5(2)
N3 C14 C15 120.8(2)
N3 C14 C13 116.4(2)
C15 C14 C13 122.8(2)
N3 C18 C17 121.4(2)
N3 C18 C19 116.6(2)
C17 C18 C19 122.0(2)
C6 C5 C4 121.4(2)
C6 C5 H5 119.3
C4 C5 H5 119.3
C5 C6 C7 120.9(2)
C5 C6 H6 119.6
C7 C6 H6 119.6
C9 C8 C7 119.7(2)
C9 C8 H8 120.2
C7 C8 H8 120.2
N1 C1 C2 123.4(2)
N1 C1 H1A 118.3
C2 C1 H1A 118.3
C2 C3 C4 119.7(2)
C2 C3 H3 120.2
C4 C3 H3 120.2
O1 C13 C14 109.93(19)
O1 C13 H13A 109.7
C14 C13 H13A 109.7
O1 C13 H13B 109.7
C14 C13 H13B 109.7
H13A C13 H13B 108.2
C3 C2 C1 119.2(2)
C3 C2 H2A 120.4
C1 C2 H2A 120.4
C8 C9 C10 119.4(2)
C8 C9 H9 120.3
C10 C9 H9 120.3
N2 C10 C9 123.1(2)
N2 C10 H10 118.4
C9 C10 H10 118.4
C16 C15 C14 118.9(2)
C16 C15 H15 120.6
C14 C15 H15 120.6
C17 C16 C15 120.0(2)
C17 C16 H16 120.0
C15 C16 H16 120.0
C16 C17 C18 118.6(3)
C16 C17 H17 120.7
C18 C17 H17 120.7
O2 C19 C18 110.1(2)
O2 C19 H19A 109.6
C18 C19 H19A 109.6
O2 C19 H19B 109.6
C18 C19 H19B 109.6
H19A C19 H19B 108.2

loop_
_geom_bond_atom_site_label_1
_geom_bond_atom_site_label_2
_geom_bond_distance
Mn1 O2 2.1936(19)
Mn1 N3 2.2238(19)
Mn1 O1 2.2318(18)
Mn1 N2 2.2443(19)
Mn1 N1 2.2987(19)
Mn1 Cl1 2.4134(8)
O1 C13 1.417(3)
O1 H1 0.79(3)
N3 C18 1.335(3)
N3 C14 1.339(3)
O2 C19 1.402(3)
O2 H2 0.77(3)
N1 C1 1.324(3)
N1 C12 1.357(3)
N2 C10 1.323(3)
N2 C11 1.356(3)
C12 C4 1.399(3)
C12 C11 1.439(3)
C11 C7 1.406(3)
C7 C8 1.403(3)
C7 C6 1.429(3)
C4 C3 1.403(3)
C4 C5 1.431(3)
C14 C15 1.386(3)
C14 C13 1.496(3)
C18 C17 1.383(3)
C18 C19 1.499(4)
C5 C6 1.342(4)
C5 H5 0.9300
C6 H6 0.9300
C8 C9 1.359(4)
C8 H8 0.9300
C1 C2 1.391(3)
C1 H1A 0.9300
C3 C2 1.358(4)
C3 H3 0.9300
C13 H13A 0.9700
C13 H13B 0.9700
C2 H2A 0.9300
C9 C10 1.392(4)
C9 H9 0.9300
C10 H10 0.9300
C15 C16 1.373(4)
C15 H15 0.9300
C16 C17 1.371(4)
C16 H16 0.9300
C17 H17 0.9300
C19 H19A 0.9700
C19 H19B 0.9700
